data_7714184
loop_
_publ_author_name
'Ghinato, Simone'
'Giordana, Alessia'
'Diana, Eliano'
'Gomila, Rosa Maria'
'Priola, Emanuele'
'Frontera, Antonio'

_publ_section_title
;
 Synthesis, X-ray Characterization and DFT analysis of Dicyanidoaurate
 Telluronium salts: on the importance of charge assisted chalcogen bonds
;
_journal_name_full 'Dalton Transactions'
_journal_paper_doi 10.1039/D3DT02787B
_journal_year 2023
_chemical_formula_moiety 'Au C2 N2, C13 H12 F Te'
_chemical_formula_sum 'C15 H12 Au F N2 Te'
_chemical_formula_weight 563.83
_space_group_crystal_system monoclinic
_space_group_IT_number 14
_space_group_name_Hall '-P 2yn'
_space_group_name_H-M_alt 'P 1 21/n 1'
_atom_sites_solution_hydrogens geom
_atom_sites_solution_primary heavy
_audit_creation_date 2023-07-20
_audit_creation_method
;
Olex2 1.5-ac5-024
(compiled 2022.04.12 svn.rca3783a0 for Rigaku Oxford Diffraction, GUI svn.r6498)
;
_audit_update_record
;
2023-07-24 deposited with the CCDC.	2023-10-11 downloaded from the CCDC.
;
_cell_angle_alpha 90
_cell_angle_beta 109.608(2)
_cell_angle_gamma 90
_cell_formula_units_Z 4
_cell_length_a 9.4991(2)
_cell_length_b 13.2780(2)
_cell_length_c 13.3396(3)
_cell_measurement_reflns_used 7535
_cell_measurement_temperature 293
_cell_measurement_theta_max 66.5810
_cell_measurement_theta_min 4.8100
_cell_volume 1584.94(6)
_computing_cell_refinement 'CrysAlisPro 1.171.42.71a (Rigaku OD, 2022)'
_computing_data_collection 'CrysAlisPro 1.171.42.71a (Rigaku OD, 2022)'
_computing_data_reduction 'CrysAlisPro 1.171.42.71a (Rigaku OD, 2022)'
_computing_molecular_graphics 'Olex2 1.5-ac5-024 (Dolomanov et al., 2009)'
_computing_publication_material 'Olex2 1.5-ac5-024 (Dolomanov et al., 2009)'
_computing_structure_refinement 'SHELXL 2018/3 (Sheldrick, 2015)'
_computing_structure_solution 'SHELXS  (Sheldrick, 2008)'
_diffrn_ambient_temperature 293
_diffrn_detector 'CCD plate'
_diffrn_detector_area_resol_mean 5.1990
_diffrn_detector_type AtlasS2
_diffrn_measured_fraction_theta_full 0.995
_diffrn_measured_fraction_theta_max 0.995
_diffrn_measurement_details
;
List of Runs (angles in degrees, time in seconds):

  # Type    Start    End  Width  t~exp~   \w     \q     \k     \f   Frames
#--------------------------------------------------------------------------
  1  \w     23.00  65.00   1.00   25.00    --   42.89 -63.00 -56.00   42
  2  \w     23.00 103.00   1.00   25.00    --   42.89  63.00  79.00   80
  3  \w    114.00 156.00   1.00   25.00    --   92.50  63.00  79.00   42
  4  \w     20.00 107.00   1.00   25.00    --   92.50 -63.00 -56.00   87
  5  \w     24.00 115.00   1.00   25.00    --   42.89  37.00-180.00   91
  6  \w     87.00 119.00   1.00   25.00    --   92.50  45.00-120.00   32
  7  \w     16.00  98.00   1.00   25.00    --   92.50 -30.00 150.00   82
  8  \w     67.00  92.00   1.00   25.00    --   92.50  45.00 -30.00   25
  9  \w     22.00  51.00   1.00   25.00    --   92.50 -30.00 -60.00   29
 10  \w     61.00 121.00   1.00   25.00    --   92.50 -30.00 -60.00   60
 11  \w    110.00 159.00   1.00   25.00    --   92.50  45.00-180.00   49
 12  \w     68.00  94.00   1.00   25.00    --   92.50  45.00 120.00   26
 13  \w     38.00  64.00   1.00   25.00    --   92.50 -45.00  90.00   26
 14  \w     68.00 101.00   1.00   25.00    --   92.50 -45.00  90.00   33
 15  \w     74.00 120.00   1.00   25.00    --   92.50  45.00  30.00   46
 16  \w    119.00 158.00   1.00   25.00    --   92.50  61.00 150.00   39
 17  \w     67.00  95.00   1.00   25.00    --   92.50  45.00  90.00   28
 18  \w     85.00 163.00   1.00   25.00    --   92.50  30.00 150.00   78
 19  \w     74.00 104.00   1.00   25.00    --   92.50 -30.00  90.00   30
 20  \w    116.00 156.00   1.00   25.00    --   92.50  15.00-120.00   40
 21  \w     32.00  58.00   1.00   25.00    --   92.50 -61.00 -90.00   26
 22  \w     66.00 102.00   1.00   25.00    --   92.50  30.00 120.00   36
 23  \w    118.00 143.00   1.00   25.00    --   92.50  30.00 120.00   25
 24  \w     25.00  63.00   1.00   25.00    --   92.50 -30.00  90.00   38
;
_diffrn_measurement_device 'four-circle diffractometer'
_diffrn_measurement_device_type 'Xcalibur, AtlasS2, Gemini ultra'
_diffrn_measurement_method '\w scans'
_diffrn_orient_matrix_type 'CrysAlisPro convention (1999,Acta A55,543-557)'
_diffrn_orient_matrix_UB_11 -0.0471369000
_diffrn_orient_matrix_UB_12 -0.0843953000
_diffrn_orient_matrix_UB_13 -0.0839363000
_diffrn_orient_matrix_UB_21 -0.1436130000
_diffrn_orient_matrix_UB_22 -0.0169196000
_diffrn_orient_matrix_UB_23 0.0270329000
_diffrn_orient_matrix_UB_31 -0.0823553000
_diffrn_orient_matrix_UB_32 0.0778264000
_diffrn_orient_matrix_UB_33 -0.0852014000
_diffrn_radiation_monochromator mirror
_diffrn_radiation_probe x-ray
_diffrn_radiation_type 'Cu K\a'
_diffrn_radiation_wavelength 1.54184
_diffrn_reflns_av_R_equivalents 0.0560
_diffrn_reflns_av_unetI/netI 0.0319
_diffrn_reflns_Laue_measured_fraction_full 0.995
_diffrn_reflns_Laue_measured_fraction_max 0.995
_diffrn_reflns_limit_h_max 11
_diffrn_reflns_limit_h_min -10
_diffrn_reflns_limit_k_max 15
_diffrn_reflns_limit_k_min -15
_diffrn_reflns_limit_l_max 15
_diffrn_reflns_limit_l_min -15
_diffrn_reflns_number 10939
_diffrn_reflns_point_group_measured_fraction_full 0.995
_diffrn_reflns_point_group_measured_fraction_max 0.995
_diffrn_reflns_theta_full 66.902
_diffrn_reflns_theta_max 66.902
_diffrn_reflns_theta_min 4.845
_diffrn_source 'fine-focus sealed X-ray tube'
_diffrn_source_type 'Enhance Ultra (Cu) X-ray Source'
_exptl_absorpt_coefficient_mu 31.698
_exptl_absorpt_correction_T_max 1.00000
_exptl_absorpt_correction_T_min 0.08771
_exptl_absorpt_correction_type multi-scan
_exptl_absorpt_process_details
;
CrysAlisPro 1.171.42.71a (Rigaku Oxford Diffraction, 2022)
Empirical absorption correction using spherical harmonics,
implemented in SCALE3 ABSPACK scaling algorithm.
;
_exptl_crystal_colour colourless
_exptl_crystal_colour_primary colourless
_exptl_crystal_density_diffrn 2.363
_exptl_crystal_description plate
_exptl_crystal_F_000 1024
_exptl_crystal_recrystallization_method 'Re-crystallisation from solvent: Ethanol'
_exptl_crystal_size_max 0.4
_exptl_crystal_size_mid 0.11
_exptl_crystal_size_min 0.1
_refine_diff_density_max 1.676
_refine_diff_density_min -2.265
_refine_diff_density_rms 0.288
_refine_ls_extinction_coef 0.00168(14)
_refine_ls_extinction_expression Fc^*^=kFc[1+0.001xFc^2^\l^3^/sin(2\q)]^-1/4^
_refine_ls_extinction_method 'SHELXL-2018/3 (Sheldrick 2018)'
_refine_ls_goodness_of_fit_ref 1.082
_refine_ls_hydrogen_treatment constr
_refine_ls_matrix_type full
_refine_ls_number_parameters 192
_refine_ls_number_reflns 2811
_refine_ls_number_restraints 0
_refine_ls_restrained_S_all 1.082
_refine_ls_R_factor_all 0.0555
_refine_ls_R_factor_gt 0.0538
_refine_ls_shift/su_max 0.000
_refine_ls_shift/su_mean 0.000
_refine_ls_structure_factor_coef Fsqd
_refine_ls_weighting_details 'w=1/[\s^2^(Fo^2^)+(0.1085P)^2^+0.8616P] where P=(Fo^2^+2Fc^2^)/3'
_refine_ls_weighting_scheme calc
_refine_ls_wR_factor_gt 0.1416
_refine_ls_wR_factor_ref 0.1452
_reflns_Friedel_coverage 0.000
_reflns_number_gt 2629
_reflns_number_total 2811
_reflns_threshold_expression 'I > 2\s(I)'
_cod_data_source_file d3dt02787b2.cif
_cod_data_source_block exp_547
_cod_database_code 7714184
_shelx_shelxl_version_number 2018/3
_chemical_oxdiff_formula 'C11 H10 N O'
_shelx_space_group_comment
;
The symmetry employed for this shelxl refinement is uniquely defined
by the following loop, which should always be used as a source of
symmetry information in preference to the above space-group names.
They are only intended as comments.
;
_shelx_estimated_absorpt_t_max 0.144
_shelx_estimated_absorpt_t_min 0.028
_olex2_refinement_description
;
1. Fixed Uiso
 At 1.2 times of:
  All C(H) groups
 At 1.5 times of:
  All C(H,H,H) groups
2. Others
 Fixed Sof: H6(0.5) H14(0.5) F1(0.5) F2(0.5)
3.a Aromatic/amide H refined with riding coordinates:
 C5(H5), C7(H7), C11(H11), C6(H6), C9(H9), C15(H15), C8(H8), C14(H14),
 C12(H12), C13(H13)
3.b Idealised Me refined as rotating group:
 C3(H3A,H3B,H3C)
;
_olex2_date_sample_data_collection 2023-07-19
_olex2_submission_special_instructions 'No special instructions were received'
_oxdiff_exptl_absorpt_empirical_details
;
Empirical correction (ABSPACK) includes:
- Absorption correction using spherical harmonics
- Frame scaling
;
_oxdiff_exptl_absorpt_empirical_full_max 5.826
_oxdiff_exptl_absorpt_empirical_full_min 0.363

loop_
_space_group_symop_operation_xyz
'x, y, z'
'-x+1/2, y+1/2, -z+1/2'
'-x, -y, -z'
'x-1/2, -y-1/2, z-1/2'

loop_
_atom_site_label
_atom_site_type_symbol
_atom_site_fract_x
_atom_site_fract_y
_atom_site_fract_z
_atom_site_U_iso_or_equiv
_atom_site_adp_type
_atom_site_occupancy
_atom_site_site_symmetry_order
_atom_site_calc_flag
_atom_site_refinement_flags_posn
_atom_site_refinement_flags_adp
_atom_site_refinement_flags_occupancy
_atom_site_disorder_assembly
_atom_site_disorder_group
Au1 Au 0.03136(4) 0.06426(2) 0.38211(2) 0.0587(2) Uani 1 1 d . . . . .
Te1 Te 0.43426(5) -0.07526(3) 0.31953(3) 0.0476(2) Uani 1 1 d . . . . .
C1 C -0.1794(11) 0.0218(7) 0.3239(7) 0.0671(19) Uani 1 1 d . . . . .
C4 C 0.3267(8) -0.0284(5) 0.1608(5) 0.0481(14) Uani 1 1 d . . . . .
C2 C 0.2384(10) 0.1135(7) 0.4339(7) 0.0653(19) Uani 1 1 d . . . . .
N2 N 0.3593(10) 0.1410(7) 0.4634(7) 0.087(2) Uani 1 1 d . . . . .
N1 N -0.3017(10) 0.0020(8) 0.2872(7) 0.086(2) Uani 1 1 d . . . . .
C5 C 0.2152(9) 0.0430(5) 0.1430(6) 0.0534(16) Uani 1 1 d . . . . .
H5 H 0.187288 0.066828 0.199146 0.064 Uiso 1 1 calc R U . . .
C10 C 0.2466(8) -0.1538(5) 0.3320(5) 0.0486(14) Uani 1 1 d . . . . .
C7 C 0.1858(11) 0.0430(7) -0.0432(7) 0.071(2) Uani 1 1 d . . . . .
H7 H 0.135426 0.065280 -0.112033 0.085 Uiso 1 1 calc R U . . .
C11 C 0.1408(10) -0.1972(6) 0.2450(7) 0.069(2) Uani 1 1 d . . . . .
H11 H 0.148412 -0.191168 0.177529 0.083 Uiso 1 1 calc R U . . .
C6 C 0.1462(10) 0.0784(6) 0.0419(7) 0.0622(19) Uani 1 1 d . . . . .
H6 H 0.071607 0.126823 0.029977 0.075 Uiso 0.5 1 calc R U P A 2
C3 C 0.5359(11) -0.2073(6) 0.2868(8) 0.071(2) Uani 1 1 d . . . . .
H3A H 0.465768 -0.242943 0.228747 0.107 Uiso 1 1 calc R U . . .
H3B H 0.566424 -0.249572 0.348762 0.107 Uiso 1 1 calc R U . . .
H3C H 0.621768 -0.189251 0.268031 0.107 Uiso 1 1 calc R U . . .
C9 C 0.3709(14) -0.0611(7) 0.0784(8) 0.083(3) Uani 1 1 d . . . . .
H9 H 0.448327 -0.107435 0.090569 0.100 Uiso 1 1 calc R U . . .
C15 C 0.2338(11) -0.1642(6) 0.4321(7) 0.0644(19) Uani 1 1 d . . . . .
H15 H 0.304375 -0.135441 0.491432 0.077 Uiso 1 1 calc R U . . .
C8 C 0.2983(15) -0.0240(10) -0.0242(7) 0.095(3) Uani 1 1 d . . . . .
H8 H 0.328180 -0.045902 -0.080156 0.114 Uiso 1 1 calc R U . . .
C14 C 0.1170(13) -0.2169(8) 0.4424(9) 0.084(3) Uani 1 1 d . . . . .
H14 H 0.109309 -0.224964 0.509615 0.101 Uiso 0.5 1 calc R U P B 2
C12 C 0.0240(11) -0.2496(7) 0.2593(9) 0.086(3) Uani 1 1 d . . . . .
H12 H -0.046443 -0.279202 0.200538 0.104 Uiso 1 1 calc R U . . .
C13 C 0.0082(12) -0.2593(8) 0.3547(11) 0.090(3) Uani 1 1 d . . . . .
H13 H -0.073057 -0.293465 0.362349 0.108 Uiso 1 1 calc R U . . .
F1 F 0.0398(12) 0.1412(8) 0.0223(9) 0.086(3) Uani 0.5 1 d . . P C 1
F2 F 0.114(2) -0.2454(11) 0.5371(14) 0.134(6) Uani 0.5 1 d . . P D 1

loop_
_atom_site_aniso_label
_atom_site_aniso_U_11
_atom_site_aniso_U_22
_atom_site_aniso_U_33
_atom_site_aniso_U_23
_atom_site_aniso_U_13
_atom_site_aniso_U_12
Au1 0.0755(3) 0.0539(3) 0.0432(3) 0.00237(11) 0.0153(2) 0.00935(12)
Te1 0.0644(4) 0.0393(3) 0.0355(3) -0.00240(14) 0.0120(2) -0.00159(15)
C1 0.078(6) 0.069(5) 0.053(4) -0.002(4) 0.020(4) 0.000(4)
C4 0.064(4) 0.046(3) 0.030(3) 0.002(3) 0.011(3) -0.006(3)
C2 0.069(5) 0.069(5) 0.051(4) 0.011(4) 0.011(4) 0.007(4)
N2 0.090(6) 0.096(6) 0.067(5) 0.014(4) 0.016(4) -0.006(4)
N1 0.083(5) 0.103(6) 0.069(5) 0.016(5) 0.021(4) -0.005(4)
C5 0.067(4) 0.045(3) 0.042(4) -0.002(3) 0.010(3) -0.002(3)
C10 0.066(4) 0.035(3) 0.046(3) 0.006(3) 0.020(3) 0.005(3)
C7 0.100(7) 0.058(5) 0.052(5) 0.011(4) 0.021(4) -0.004(4)
C11 0.087(5) 0.056(4) 0.052(4) 0.012(3) 0.006(4) -0.009(4)
C6 0.076(5) 0.050(4) 0.054(5) 0.002(3) 0.013(4) -0.007(3)
C3 0.092(6) 0.050(4) 0.072(5) -0.007(4) 0.028(5) 0.004(4)
C9 0.108(8) 0.090(7) 0.055(5) 0.007(4) 0.031(5) 0.038(5)
C15 0.095(5) 0.050(4) 0.050(4) -0.001(3) 0.026(4) 0.005(4)
C8 0.137(9) 0.114(8) 0.038(4) 0.008(5) 0.035(5) 0.026(7)
C14 0.114(8) 0.080(6) 0.080(6) 0.024(5) 0.061(6) 0.019(5)
C12 0.084(6) 0.067(6) 0.087(7) 0.015(5) 0.001(5) -0.013(4)
C13 0.091(7) 0.063(6) 0.119(10) 0.023(6) 0.039(7) 0.002(5)
F1 0.092(7) 0.071(6) 0.081(7) 0.010(5) 0.012(5) 0.032(5)
F2 0.209(17) 0.095(9) 0.141(14) 0.024(9) 0.116(13) 0.022(10)

loop_
_atom_type_symbol
_atom_type_description
_atom_type_scat_dispersion_real
_atom_type_scat_dispersion_imag
_atom_type_scat_source
C C 0.0181 0.0091 'International Tables Vol C Tables 4.2.6.8 and 6.1.1.4'
H H 0.0000 0.0000 'International Tables Vol C Tables 4.2.6.8 and 6.1.1.4'
Au Au -4.4197 7.2980 'International Tables Vol C Tables 4.2.6.8 and 6.1.1.4'
F F 0.0727 0.0534 'International Tables Vol C Tables 4.2.6.8 and 6.1.1.4'
N N 0.0311 0.0180 'International Tables Vol C Tables 4.2.6.8 and 6.1.1.4'
Te Te -0.1759 6.3531 'International Tables Vol C Tables 4.2.6.8 and 6.1.1.4'

loop_
_geom_angle_atom_site_label_1
_geom_angle_atom_site_label_2
_geom_angle_atom_site_label_3
_geom_angle
_geom_angle_site_symmetry_1
_geom_angle_site_symmetry_3
_geom_angle_publ_flag
C2 Au1 C1 176.5(4) . . ?
C4 Te1 C10 95.0(3) . . ?
C4 Te1 C3 98.0(3) . . ?
C3 Te1 C10 93.6(3) . . ?
N1 C1 Au1 176.3(9) . . ?
C5 C4 Te1 117.4(5) . . ?
C9 C4 Te1 122.3(6) . . ?
C9 C4 C5 120.2(7) . . ?
N2 C2 Au1 179.1(9) . . ?
C4 C5 H5 120.3 . . ?
C6 C5 C4 119.4(8) . . ?
C6 C5 H5 120.3 . . ?
C11 C10 Te1 122.2(6) . . ?
C11 C10 C15 119.6(7) . . ?
C15 C10 Te1 118.2(6) . . ?
C6 C7 H7 120.5 . . ?
C8 C7 H7 120.5 . . ?
C8 C7 C6 118.9(8) . . ?
C10 C11 H11 120.4 . . ?
C12 C11 C10 119.2(9) . . ?
C12 C11 H11 120.4 . . ?
C5 C6 C7 121.1(8) . . ?
C5 C6 H6 119.5 . . ?
C7 C6 H6 119.5 . . ?
F1 C6 C5 121.0(10) . . ?
F1 C6 C7 117.9(10) . . ?
Te1 C3 H3A 109.5 . . ?
Te1 C3 H3B 109.5 . . ?
Te1 C3 H3C 109.5 . . ?
H3A C3 H3B 109.5 . . ?
H3A C3 H3C 109.5 . . ?
H3B C3 H3C 109.5 . . ?
C4 C9 H9 120.4 . . ?
C4 C9 C8 119.2(9) . . ?
C8 C9 H9 120.4 . . ?
C10 C15 H15 120.4 . . ?
C14 C15 C10 119.1(8) . . ?
C14 C15 H15 120.4 . . ?
C7 C8 C9 121.1(9) . . ?
C7 C8 H8 119.5 . . ?
C9 C8 H8 119.5 . . ?
C15 C14 H14 119.2 . . ?
C15 C14 C13 121.7(9) . . ?
C13 C14 H14 119.2 . . ?
F2 C14 C15 121.3(14) . . ?
F2 C14 C13 116.1(13) . . ?
C11 C12 H12 118.8 . . ?
C13 C12 C11 122.3(10) . . ?
C13 C12 H12 118.8 . . ?
C14 C13 H13 120.9 . . ?
C12 C13 C14 118.1(9) . . ?
C12 C13 H13 120.9 . . ?

loop_
_geom_bond_atom_site_label_1
_geom_bond_atom_site_label_2
_geom_bond_distance
_geom_bond_site_symmetry_2
_geom_bond_publ_flag
Au1 C1 1.971(10) . ?
Au1 C2 1.965(9) . ?
Te1 C4 2.112(6) . ?
Te1 C10 2.119(7) . ?
Te1 C3 2.117(8) . ?
C1 N1 1.130(12) . ?
C4 C5 1.380(11) . ?
C4 C9 1.374(11) . ?
C2 N2 1.142(12) . ?
C5 H5 0.9300 . ?
C5 C6 1.369(12) . ?
C10 C11 1.381(11) . ?
C10 C15 1.388(10) . ?
C7 H7 0.9300 . ?
C7 C6 1.392(13) . ?
C7 C8 1.348(15) . ?
C11 H11 0.9300 . ?
C11 C12 1.376(13) . ?
C6 H6 0.9300 . ?
C6 F1 1.268(13) . ?
C3 H3A 0.9600 . ?
C3 H3B 0.9600 . ?
C3 H3C 0.9600 . ?
C9 H9 0.9300 . ?
C9 C8 1.399(14) . ?
C15 H15 0.9300 . ?
C15 C14 1.357(14) . ?
C8 H8 0.9300 . ?
C14 H14 0.9300 . ?
C14 C13 1.393(18) . ?
C14 F2 1.327(17) . ?
C12 H12 0.9300 . ?
C12 C13 1.337(16) . ?
C13 H13 0.9300 . ?

loop_
_geom_torsion_atom_site_label_1
_geom_torsion_atom_site_label_2
_geom_torsion_atom_site_label_3
_geom_torsion_atom_site_label_4
_geom_torsion
_geom_torsion_site_symmetry_1
_geom_torsion_site_symmetry_2
_geom_torsion_site_symmetry_3
_geom_torsion_site_symmetry_4
_geom_torsion_publ_flag
Te1 C4 C5 C6 177.6(5) . . . . ?
Te1 C4 C9 C8 -177.6(9) . . . . ?
Te1 C10 C11 C12 178.2(7) . . . . ?
Te1 C10 C15 C14 -178.0(6) . . . . ?
C4 C5 C6 C7 0.5(12) . . . . ?
C4 C5 C6 F1 177.4(10) . . . . ?
C4 C9 C8 C7 -0.1(18) . . . . ?
C5 C4 C9 C8 -2.2(15) . . . . ?
C10 C11 C12 C13 0.6(15) . . . . ?
C10 C15 C14 C13 -1.1(14) . . . . ?
C10 C15 C14 F2 167.0(11) . . . . ?
C11 C10 C15 C14 -0.1(11) . . . . ?
C11 C12 C13 C14 -1.8(16) . . . . ?
C6 C7 C8 C9 2.6(18) . . . . ?
C9 C4 C5 C6 2.0(12) . . . . ?
C15 C10 C11 C12 0.4(12) . . . . ?
C15 C14 C13 C12 2.1(16) . . . . ?
C8 C7 C6 C5 -2.8(15) . . . . ?
C8 C7 C6 F1 -179.8(11) . . . . ?
F2 C14 C13 C12 -166.7(12) . . . . ?
